data_2239787
loop_
_publ_author_name
'Harrison, William T. A.'
'Wardell, James L.'

_publ_section_title
;
 Crystal structures of potassium trifluorido(4-methoxyphenyl)borate and
 potassium trifluorido(4-fluorophenyl)borate
;
_journal_coeditor_code WM0001
_journal_issue 8
_journal_name_full 'Acta Crystallographica Section E'
_journal_page_first 68
_journal_page_last 71
_journal_paper_doi 10.1107/S1600536814009684
_journal_volume 70
_journal_year 2014
_chemical_formula_iupac 'K +, C6 H4 B F4 -'
_chemical_formula_moiety 'K +, C6 H4 B F4 -'
_chemical_formula_sum 'C6 H4 B F4 K'
_chemical_formula_weight 202.00
_chemical_name_systematic
;
Potassium trifluorido(4-fluorophenyl)borate
;
_space_group_IT_number 61
_symmetry_cell_setting orthorhombic
_symmetry_space_group_name_Hall '-P 2ac 2ab'
_symmetry_space_group_name_H-M 'P b c a'
_atom_sites_solution_hydrogens geom
_atom_sites_solution_primary direct
_atom_sites_solution_secondary difmap
_audit_creation_method SHELXL-97
_cell_angle_alpha 90.00
_cell_angle_beta 90.00
_cell_angle_gamma 90.00
_cell_formula_units_Z 8
_cell_length_a 7.1317(5)
_cell_length_b 7.3757(5)
_cell_length_c 29.129(2)
_cell_measurement_reflns_used 8210
_cell_measurement_temperature 100(2)
_cell_measurement_theta_max 27.5
_cell_measurement_theta_min 3.2
_cell_volume 1532.22(18)
_computing_cell_refinement 'CrystalClear (Rigaku, 2010)'
_computing_data_collection 'CrystalClear (Rigaku, 2010)'
_computing_data_reduction 'CrystalClear (Rigaku, 2010)'
_computing_molecular_graphics 'ORTEP-3 for Windows (Farrugia, 2012)'
_computing_publication_material 'publCIF (Westrip, 2010)'
_computing_structure_refinement 'SHELXL97 (Sheldrick, 2008)'
_computing_structure_solution 'SHELXS97 (Sheldrick, 2008)'
_diffrn_ambient_temperature 100(2)
_diffrn_measured_fraction_theta_full 0.983
_diffrn_measured_fraction_theta_max 0.983
_diffrn_measurement_device_type 'Rigaku CCD'
_diffrn_measurement_method \w
_diffrn_radiation_monochromator graphite
_diffrn_radiation_source 'fine-focus sealed tube'
_diffrn_radiation_type MoK\a
_diffrn_radiation_wavelength 0.71075
_diffrn_reflns_av_R_equivalents 0.0369
_diffrn_reflns_av_sigmaI/netI 0.0265
_diffrn_reflns_limit_h_max 8
_diffrn_reflns_limit_h_min -9
_diffrn_reflns_limit_k_max 7
_diffrn_reflns_limit_k_min -9
_diffrn_reflns_limit_l_max 37
_diffrn_reflns_limit_l_min -32
_diffrn_reflns_number 9537
_diffrn_reflns_theta_full 27.48
_diffrn_reflns_theta_max 27.48
_diffrn_reflns_theta_min 3.18
_diffrn_standards_decay_% 0
_exptl_absorpt_coefficient_mu 0.697
_exptl_absorpt_correction_T_max 0.9931
_exptl_absorpt_correction_T_min 0.9529
_exptl_absorpt_correction_type multi-scan
_exptl_absorpt_process_details '(<i>SADABS</i>; Bruker, 2012)'
_exptl_crystal_colour colourless
_exptl_crystal_density_diffrn 1.751
_exptl_crystal_density_method 'not measured'
_exptl_crystal_description block
_exptl_crystal_F_000 800
_exptl_crystal_size_max 0.07
_exptl_crystal_size_mid 0.05
_exptl_crystal_size_min 0.01
_refine_diff_density_max 0.266
_refine_diff_density_min -0.226
_refine_ls_extinction_method none
_refine_ls_goodness_of_fit_ref 1.058
_refine_ls_hydrogen_treatment constr
_refine_ls_matrix_type full
_refine_ls_number_parameters 109
_refine_ls_number_reflns 1726
_refine_ls_number_restraints 0
_refine_ls_restrained_S_all 1.058
_refine_ls_R_factor_all 0.0358
_refine_ls_R_factor_gt 0.0271
_refine_ls_shift/su_max 0.001
_refine_ls_shift/su_mean 0.000
_refine_ls_structure_factor_coef Fsqd
_refine_ls_weighting_details 'calc w=1/[\s^2^(Fo^2^)+(0.0274P)^2^+0.6658P] where P=(Fo^2^+2Fc^2^)/3'
_refine_ls_weighting_scheme calc
_refine_ls_wR_factor_gt 0.0624
_refine_ls_wR_factor_ref 0.0654
_reflns_number_gt 1435
_reflns_number_total 1726
_reflns_threshold_expression I>2\s(I)
_cod_data_source_file wm0001sup1.cif
_cod_data_source_block II
_cod_database_code 2239787
_cod_database_fobs_code 2239787

loop_
_symmetry_equiv_pos_as_xyz
'x, y, z'
'-x+1/2, -y, z+1/2'
'x+1/2, -y+1/2, -z'
'-x, y+1/2, -z+1/2'
'-x, -y, -z'
'x-1/2, y, -z-1/2'
'-x-1/2, y-1/2, z'
'x, -y-1/2, z-1/2'

loop_
_atom_site_type_symbol
_atom_site_label
_atom_site_fract_x
_atom_site_fract_y
_atom_site_fract_z
_atom_site_U_iso_or_equiv
_atom_site_adp_type
_atom_site_calc_flag
_atom_site_refinement_flags
_atom_site_occupancy
_atom_site_symmetry_multiplicity
K K1 0.06924(4) 0.02356(5) 0.205013(12) 0.01668(10) Uani d . 1 1
C C1 0.5118(2) 0.1023(2) 0.13156(5) 0.0161(3) Uani d . 1 1
C C2 0.3892(2) 0.0245(2) 0.09978(6) 0.0213(3) Uani d . 1 1
H H2 0.3130 -0.0745 0.1091 0.026 Uiso calc R 1 1
C C3 0.3750(2) 0.0869(2) 0.05506(6) 0.0245(4) Uani d . 1 1
H H3 0.2905 0.0324 0.0339 0.029 Uiso calc R 1 1
C C4 0.4867(2) 0.2301(2) 0.04213(5) 0.0236(4) Uani d . 1 1
C C5 0.6112(2) 0.3121(2) 0.07145(6) 0.0250(4) Uani d . 1 1
H H5 0.6871 0.4105 0.0616 0.030 Uiso calc R 1 1
C C6 0.6226(2) 0.2463(2) 0.11604(6) 0.0207(3) Uani d . 1 1
H H6 0.7085 0.3011 0.1367 0.025 Uiso calc R 1 1
B B1 0.5200(2) 0.0373(2) 0.18355(6) 0.0147(3) Uani d . 1 1
F F1 0.43225(11) 0.16564(12) 0.21396(3) 0.0178(2) Uani d . 1 1
F F2 0.70288(11) 0.01321(13) 0.20154(3) 0.0210(2) Uani d . 1 1
F F3 0.42107(11) -0.12680(12) 0.19106(3) 0.0193(2) Uani d . 1 1
F F4 0.47218(15) 0.29343(14) -0.00157(3) 0.0327(3) Uani d . 1 1

loop_
_atom_site_aniso_label
_atom_site_aniso_U_11
_atom_site_aniso_U_22
_atom_site_aniso_U_33
_atom_site_aniso_U_12
_atom_site_aniso_U_13
_atom_site_aniso_U_23
K1 0.01228(15) 0.01386(17) 0.02390(18) 0.00022(12) 0.00079(12) 0.00020(13)
C1 0.0143(6) 0.0139(7) 0.0200(8) 0.0019(6) 0.0007(6) -0.0006(6)
C2 0.0214(7) 0.0201(8) 0.0225(8) -0.0029(7) -0.0016(6) 0.0002(7)
C3 0.0268(8) 0.0256(9) 0.0211(9) -0.0019(7) -0.0056(7) -0.0016(7)
C4 0.0306(9) 0.0243(9) 0.0160(8) 0.0046(7) 0.0013(6) 0.0020(7)
C5 0.0296(9) 0.0221(9) 0.0234(9) -0.0056(7) 0.0052(6) 0.0014(7)
C6 0.0222(7) 0.0189(8) 0.0211(8) -0.0050(7) 0.0007(6) -0.0014(7)
B1 0.0116(7) 0.0130(8) 0.0194(8) 0.0014(6) 0.0006(6) -0.0008(6)
F1 0.0184(4) 0.0152(5) 0.0198(5) 0.0027(4) 0.0027(3) -0.0012(4)
F2 0.0125(4) 0.0295(5) 0.0209(5) 0.0032(4) -0.0024(3) -0.0012(4)
F3 0.0205(4) 0.0125(5) 0.0247(5) -0.0017(4) 0.0003(4) 0.0026(4)
F4 0.0474(6) 0.0332(6) 0.0174(5) -0.0013(5) -0.0007(5) 0.0061(4)

loop_
_atom_type_symbol
_atom_type_description
_atom_type_scat_dispersion_real
_atom_type_scat_dispersion_imag
_atom_type_scat_source
C C 0.0033 0.0016 'International Tables Vol C Tables 4.2.6.8 and 6.1.1.4'
H H 0.0000 0.0000 'International Tables Vol C Tables 4.2.6.8 and 6.1.1.4'
B B 0.0013 0.0007 'International Tables Vol C Tables 4.2.6.8 and 6.1.1.4'
F F 0.0171 0.0103 'International Tables Vol C Tables 4.2.6.8 and 6.1.1.4'
K K 0.2009 0.2494 'International Tables Vol C Tables 4.2.6.8 and 6.1.1.4'

loop_
_geom_angle_atom_site_label_1
_geom_angle_atom_site_label_2
_geom_angle_atom_site_label_3
_geom_angle_site_symmetry_1
_geom_angle_site_symmetry_3
_geom_angle
F3 K1 F2 7_665 1_455 92.82(3)
F3 K1 F1 7_665 7_655 176.44(3)
F2 K1 F1 1_455 7_655 88.32(3)
F3 K1 F1 7_665 6_556 76.56(3)
F2 K1 F1 1_455 6_556 71.99(3)
F1 K1 F1 7_655 6_556 107.00(2)
F3 K1 F3 7_665 . 110.37(2)
F2 K1 F3 1_455 . 152.42(3)
F1 K1 F3 7_655 . 67.67(3)
F1 K1 F3 6_556 . 126.67(3)
F3 K1 F1 7_665 . 67.74(3)
F2 K1 F1 1_455 . 159.45(3)
F1 K1 F1 7_655 . 111.49(2)
F1 K1 F1 6_556 . 96.05(2)
F3 K1 F1 . . 47.78(3)
F3 K1 F2 7_665 6_556 99.45(3)
F2 K1 F2 1_455 6_556 111.45(2)
F1 K1 F2 7_655 6_556 83.24(3)
F1 K1 F2 6_556 6_556 47.18(2)
F3 K1 F2 . 6_556 80.14(3)
F1 K1 F2 . 6_556 67.51(3)
F3 K1 F3 7_665 6_556 118.03(3)
F2 K1 F3 1_455 6_556 73.38(3)
F1 K1 F3 7_655 6_556 65.53(2)
F1 K1 F3 6_556 6_556 41.51(2)
F3 K1 F3 . 6_556 106.37(3)
F1 K1 F3 . 6_556 109.07(3)
F2 K1 F3 6_556 6_556 41.62(2)
C2 C1 C6 . . 116.82(15)
C2 C1 B1 . . 122.05(14)
C6 C1 B1 . . 121.08(14)
C3 C2 C1 . . 122.18(15)
C3 C2 H2 . . 118.9
C1 C2 H2 . . 118.9
C4 C3 C2 . . 118.06(15)
C4 C3 H3 . . 121.0
C2 C3 H3 . . 121.0
F4 C4 C5 . . 118.69(15)
F4 C4 C3 . . 118.44(15)
C5 C4 C3 . . 122.87(16)
C4 C5 C6 . . 117.74(16)
C4 C5 H5 . . 121.1
C6 C5 H5 . . 121.1
C5 C6 C1 . . 122.34(15)
C5 C6 H6 . . 118.8
C1 C6 H6 . . 118.8
F2 B1 F3 . . 107.08(12)
F2 B1 F1 . . 104.80(12)
F3 B1 F1 . . 104.48(11)
F2 B1 C1 . . 115.08(12)
F3 B1 C1 . . 112.70(13)
F1 B1 C1 . . 111.86(12)
F2 B1 K1 . 6_656 61.95(7)
F3 B1 K1 . 6_656 82.74(8)
F1 B1 K1 . 6_656 57.03(7)
C1 B1 K1 . 6_656 163.77(11)
F2 B1 K1 . . 145.97(10)
F3 B1 K1 . . 57.04(6)
F1 B1 K1 . . 58.42(6)
C1 B1 K1 . . 98.93(9)
K1 B1 K1 6_656 . 85.12(4)
B1 F1 K1 . 7_665 126.56(8)
B1 F1 K1 . 6_656 97.04(8)
K1 F1 K1 7_665 6_656 117.58(3)
B1 F1 K1 . . 95.66(8)
K1 F1 K1 7_665 . 111.04(3)
K1 F1 K1 6_656 . 105.32(3)
B1 F2 K1 . 1_655 158.46(9)
B1 F2 K1 . 6_656 92.38(8)
K1 F2 K1 1_655 6_656 107.01(3)
B1 F3 K1 . 7_655 148.62(8)
B1 F3 K1 . . 97.55(8)
K1 F3 K1 7_655 . 113.33(3)
B1 F3 K1 . 6_656 72.76(8)
K1 F3 K1 7_655 6_656 100.12(3)
K1 F3 K1 . 6_656 91.16(3)

loop_
_geom_bond_atom_site_label_1
_geom_bond_atom_site_label_2
_geom_bond_site_symmetry_2
_geom_bond_distance
_geom_bond_publ_flag
K1 F3 7_665 2.6116(10) y
K1 F2 1_455 2.6159(9) y
K1 F1 7_655 2.6527(9) y
K1 F1 6_556 2.7612(10) y
K1 F3 . 2.7732(9) y
K1 F1 . 2.8050(9) y
K1 F2 6_556 2.8853(10) y
K1 F3 6_556 3.3927(10) y
C1 C2 . 1.397(2) ?
C1 C6 . 1.399(2) ?
C1 B1 . 1.590(2) ?
C2 C3 . 1.385(2) ?
C2 H2 . 0.9500 ?
C3 C4 . 1.375(2) ?
C3 H3 . 0.9500 ?
C4 F4 . 1.3597(18) ?
C4 C5 . 1.373(2) ?
C5 C6 . 1.389(2) ?
C5 H5 . 0.9500 ?
C6 H6 . 0.9500 ?
B1 F2 . 1.4166(17) y
B1 F3 . 1.4182(19) y
B1 F1 . 1.4393(18) y
B1 K1 6_656 3.2665(18) ?
F1 K1 7_665 2.6527(9) ?
F1 K1 6_656 2.7612(9) ?
F2 K1 1_655 2.6159(9) ?
F2 K1 6_656 2.8852(10) ?
F3 K1 7_655 2.6116(10) ?
F3 K1 6_656 3.3928(10) ?

loop_
_geom_hbond_atom_site_label_D
_geom_hbond_atom_site_label_H
_geom_hbond_atom_site_label_A
_geom_hbond_site_symmetry_A
_geom_hbond_distance_DH
_geom_hbond_distance_HA
_geom_hbond_distance_DA
_geom_hbond_angle_DHA
C6 H6 F2 7_765 0.95 2.53 3.4099(19) 154

loop_
_geom_torsion_atom_site_label_1
_geom_torsion_atom_site_label_2
_geom_torsion_atom_site_label_3
_geom_torsion_atom_site_label_4
_geom_torsion
C6 C1 C2 C3 -0.7(2)
B1 C1 C2 C3 176.65(15)
C1 C2 C3 C4 0.1(3)
C2 C3 C4 F4 -179.32(15)
C2 C3 C4 C5 0.4(3)
F4 C4 C5 C6 179.43(15)
C3 C4 C5 C6 -0.3(3)
C4 C5 C6 C1 -0.3(3)
C2 C1 C6 C5 0.8(2)
B1 C1 C6 C5 -176.56(15)
C2 C1 B1 F2 135.24(15)
C6 C1 B1 F2 -47.6(2)
C2 C1 B1 F3 12.0(2)
C6 C1 B1 F3 -170.75(13)
C2 C1 B1 F1 -105.32(17)
C6 C1 B1 F1 71.88(18)
